data_7007786
loop_
_publ_author_name
'Fey, Natalie'
'Howell, James A. S.'
'Lovatt, Jonathan D.'
'Yates, Paul C.'
'Cunningham, Desmond'
'McArdle, Patrick'
'Gottlieb, Hugo E.'
'Coles, Simon J.'

_publ_section_title
;
 A molecular mechanics approach to mapping the conformational space of
 diaryl and triarylphosphines.
;
_journal_issue 46
_journal_name_full 'Dalton transactions (Cambridge, England : 2003)'
_journal_page_first 5464
_journal_page_last 5475
_journal_paper_doi 10.1039/b610123b
_journal_year 2006
_chemical_formula_analytical 'C15 H17 P1 S1'
_chemical_formula_sum 'C15 H17 P S'
_chemical_formula_weight 260.32
_chemical_name_common methyl-bis(2-methylphenyl)phosphinesulphide
_chemical_name_systematic
;
methyl-bis(2-methylphenyl)phosphinesulphide
;
_space_group_IT_number 14
_symmetry_cell_setting monoclinic
_symmetry_space_group_name_Hall '-P 2yn'
_symmetry_space_group_name_H-M 'P 1 21/n 1'
_atom_sites_solution_hydrogens geom
_atom_sites_solution_primary direct
_atom_sites_solution_secondary difmap
_audit_creation_method SHELXL
_cell_angle_alpha 90.00
_cell_angle_beta 111.380(10)
_cell_angle_gamma 90.00
_cell_formula_units_Z 4
_cell_length_a 13.974(3)
_cell_length_b 6.7730(10)
_cell_length_c 15.790(4)
_cell_measurement_reflns_used 25
_cell_measurement_temperature 293(2)
_cell_measurement_theta_max 18.0
_cell_measurement_theta_min 12.0
_cell_volume 1391.6(5)
_computing_cell_refinement 'Nonius Software'
_computing_data_collection 'Nonius Software'
_computing_data_reduction 'Nonius Software'
_computing_molecular_graphics 'ORTEX (McArdle 1994)'
_computing_structure_refinement 'SHELXL-93 (Sheldrick, 1993)'
_computing_structure_solution 'SHELXS-86 (Sheldrick, 1990)'
_diffrn_ambient_temperature 293(2)
_diffrn_measurement_device CAD4
_diffrn_measurement_method Theta/2*Theta
_diffrn_radiation_monochromator graphite
_diffrn_radiation_source 'fine-focus sealed tube'
_diffrn_radiation_type MoK\a
_diffrn_radiation_wavelength 0.71069
_diffrn_reflns_av_R_equivalents 0.0195
_diffrn_reflns_av_sigmaI/netI 0.0499
_diffrn_reflns_limit_h_max 19
_diffrn_reflns_limit_h_min -1
_diffrn_reflns_limit_k_max 9
_diffrn_reflns_limit_k_min 0
_diffrn_reflns_limit_l_max 20
_diffrn_reflns_limit_l_min -22
_diffrn_reflns_number 4018
_diffrn_reflns_theta_max 29.96
_diffrn_reflns_theta_min 2.44
_diffrn_standards_decay_% 0
_diffrn_standards_interval_time 30
_diffrn_standards_number 3
_exptl_absorpt_coefficient_mu 0.323
_exptl_crystal_colour Colourless
_exptl_crystal_density_diffrn 1.242
_exptl_crystal_description Plate
_exptl_crystal_F_000 552
_exptl_crystal_size_max 0.40
_exptl_crystal_size_mid 0.39
_exptl_crystal_size_min 0.10
_refine_diff_density_max 0.583
_refine_diff_density_min -0.330
_refine_diff_density_rms 0.074
_refine_ls_extinction_method none
_refine_ls_goodness_of_fit_all 1.216
_refine_ls_goodness_of_fit_obs 1.414
_refine_ls_matrix_type full
_refine_ls_number_parameters 157
_refine_ls_number_reflns 3742
_refine_ls_number_restraints 0
_refine_ls_restrained_S_all 1.216
_refine_ls_restrained_S_obs 1.414
_refine_ls_R_factor_all 0.0923
_refine_ls_R_factor_obs 0.0618
_refine_ls_shift/esd_max -0.007
_refine_ls_shift/esd_mean 0.001
_refine_ls_structure_factor_coef Fsqd
_refine_ls_weighting_details 'w=1/[\s^2^(Fo^2^)+(0.1000P)^2^+0.0000P] where P=(Fo^2^+2Fc^2^)/3'
_refine_ls_weighting_scheme calc
_refine_ls_wR_factor_all 0.1919
_refine_ls_wR_factor_obs 0.1811
_reflns_number_observed 2501
_reflns_number_total 3742
_reflns_observed_criterion >2sigma(I)
_cod_data_source_file b610123b.txt
_cod_data_source_block 6c_jh52
_cod_depositor_comments
;
The following automatic conversions were performed:
'_symmetry_cell_setting' value 'Monoclinic' changed to 'monoclinic'
according to '/home/saulius/struct/CIF-dictionaries/cif_core.dic'
dictionary named 'cif_core.dic' version 2.4.1 from 2010-06-29.

Automatic conversion script
Id: cif_fix_enum 1527 2010-12-29 10:47:43Z saulius 

The following automatic conversions were performed:

'_refine_ls_weighting_scheme' value 'calc
w=1/[\s^2^(Fo^2^)+(0.1000P)^2^+0.0000P] where P=(Fo^2^+2Fc^2^)/3' was
changed to 'calc'. New tag '_refine_ls_weighting_details' was
created. The value of the new tag was set to
'w=1/[\s^2^(Fo^2^)+(0.1000P)^2^+0.0000P] where P=(Fo^2^+2Fc^2^)/3'.

Automatic conversion script
Id: cif_fix_values 3143 2015-03-26 13:38:13Z robertas 
;
_cod_original_sg_symbol_H-M P21/n
_cod_database_code 7007786

loop_
_symmetry_equiv_pos_as_xyz
'x, y, z'
'x+1/2, -y+1/2, z+1/2'
'-x, -y, -z'
'-x-1/2, y-1/2, -z-1/2'

loop_
_atom_site_aniso_label
_atom_site_aniso_U_11
_atom_site_aniso_U_22
_atom_site_aniso_U_33
_atom_site_aniso_U_23
_atom_site_aniso_U_13
_atom_site_aniso_U_12
P1 0.0411(3) 0.0465(4) 0.0274(3) -0.0013(2) 0.0123(2) 0.0005(2)
S1 0.0621(5) 0.0654(5) 0.0466(4) 0.0047(3) 0.0196(4) 0.0203(3)
C1 0.052(2) 0.069(2) 0.048(2) -0.0183(13) 0.0203(13) -0.0236(13)
C2 0.0428(13) 0.0425(11) 0.0280(10) 0.0013(8) 0.0156(9) 0.0035(9)
C3 0.0426(13) 0.0445(12) 0.0319(11) -0.0011(9) 0.0148(10) 0.0042(9)
C4 0.0467(15) 0.065(2) 0.0331(12) 0.0012(10) 0.0102(11) 0.0046(12)
C5 0.057(2) 0.080(2) 0.0351(13) 0.0166(12) 0.0189(12) 0.0167(14)
C6 0.067(2) 0.065(2) 0.047(2) 0.0192(13) 0.0318(14) 0.0092(14)
C7 0.057(2) 0.0515(15) 0.0408(13) 0.0050(10) 0.0264(12) -0.0038(11)
C8 0.060(2) 0.0458(14) 0.048(2) 0.0002(11) 0.0149(13) -0.0073(11)
C9 0.0436(13) 0.0468(13) 0.0263(10) -0.0020(8) 0.0128(9) -0.0030(9)
C10 0.0428(14) 0.0498(13) 0.0349(12) -0.0031(9) 0.0135(10) -0.0003(10)
C11 0.054(2) 0.077(2) 0.049(2) 0.0000(13) 0.0271(14) 0.0085(14)
C12 0.068(2) 0.083(2) 0.049(2) 0.0076(14) 0.036(2) -0.002(2)
C13 0.075(2) 0.070(2) 0.043(2) 0.0167(13) 0.0253(15) -0.003(2)
C14 0.061(2) 0.0537(15) 0.0335(12) 0.0060(10) 0.0174(11) 0.0061(12)
C15 0.067(2) 0.0495(15) 0.058(2) 0.0021(12) 0.0287(15) 0.0086(13)

loop_
_atom_site_label
_atom_site_type_symbol
_atom_site_fract_x
_atom_site_fract_y
_atom_site_fract_z
_atom_site_U_iso_or_equiv
_atom_site_thermal_displace_type
_atom_site_occupancy
_atom_site_calc_flag
_atom_site_refinement_flags
_atom_site_disorder_group
P1 P 0.68664(5) 0.10681(9) 0.98199(4) 0.0384(2) Uani 1 d . .
S1 S 0.60406(7) 0.34263(12) 0.97704(5) 0.0581(3) Uani 1 d . .
C1 C 0.6015(2) -0.0996(4) 0.9324(2) 0.0556(7) Uani 1 d . .
H1A H 0.5521 -0.0612 0.8744 0.078 Uiso 1 calc R .
H1B H 0.5665 -0.1374 0.9720 0.078 Uiso 1 calc R .
H1C H 0.6411 -0.2091 0.9244 0.078 Uiso 1 calc R .
C2 C 0.7686(2) 0.0457(3) 1.09747(15) 0.0370(5) Uani 1 d . .
C3 C 0.8496(2) 0.1696(3) 1.1486(2) 0.0393(5) Uani 1 d . .
C4 C 0.9084(2) 0.1158(4) 1.2371(2) 0.0494(6) Uani 1 d . .
H4 H 0.9626 0.1961 1.2715 0.064 Uiso 1 calc R .
C5 C 0.8878(2) -0.0548(4) 1.2751(2) 0.0566(7) Uani 1 d . .
H5 H 0.9281 -0.0881 1.3346 0.074 Uiso 1 calc R .
C6 C 0.8085(3) -0.1754(4) 1.2258(2) 0.0566(7) Uani 1 d . .
H6 H 0.7947 -0.2899 1.2518 0.074 Uiso 1 calc R .
C7 C 0.7491(2) -0.1264(4) 1.1374(2) 0.0475(6) Uani 1 d . .
H7 H 0.6954 -0.2089 1.1039 0.062 Uiso 1 calc R .
C8 C 0.8747(3) 0.3609(4) 1.1123(2) 0.0527(7) Uani 1 d . .
H8A H 0.8153 0.4449 1.0933 0.074 Uiso 1 calc R .
H8B H 0.8947 0.3338 1.0614 0.074 Uiso 1 calc R .
H8C H 0.9302 0.4255 1.1592 0.074 Uiso 1 calc R .
C9 C 0.7694(2) 0.1286(3) 0.91561(15) 0.0389(5) Uani 1 d . .
C10 C 0.8424(2) -0.0142(4) 0.9159(2) 0.0427(5) Uani 1 d . .
C11 C 0.9019(2) 0.0221(5) 0.8641(2) 0.0576(7) Uani 1 d . .
H11 H 0.9509 -0.0707 0.8641 0.075 Uiso 1 calc R .
C12 C 0.8913(3) 0.1884(5) 0.8131(2) 0.0624(8) Uani 1 d . .
H12 H 0.9331 0.2081 0.7795 0.081 Uiso 1 calc R .
C13 C 0.8186(3) 0.3278(5) 0.8112(2) 0.0618(8) Uani 1 d . .
H13 H 0.8104 0.4410 0.7759 0.080 Uiso 1 calc R .
C14 C 0.7584(2) 0.2970(4) 0.8623(2) 0.0493(6) Uani 1 d . .
H14 H 0.7093 0.3907 0.8612 0.064 Uiso 1 calc R .
C15 C 0.8599(3) -0.2068(4) 0.9689(2) 0.0564(7) Uani 1 d . .
H15A H 0.9122 -0.2820 0.9576 0.079 Uiso 1 calc R .
H15B H 0.7972 -0.2813 0.9499 0.079 Uiso 1 calc R .
H15C H 0.8814 -0.1786 1.0327 0.079 Uiso 1 calc R .

loop_
_atom_type_symbol
_atom_type_description
_atom_type_scat_dispersion_real
_atom_type_scat_dispersion_imag
_atom_type_scat_source
C C 0.0033 0.0016 'International Tables Vol C Tables 4.2.6.8 and 6.1.1.4'
H H 0.0000 0.0000 'International Tables Vol C Tables 4.2.6.8 and 6.1.1.4'
P P 0.1023 0.0942 'International Tables Vol C Tables 4.2.6.8 and 6.1.1.4'
S S 0.1246 0.1234 'International Tables Vol C Tables 4.2.6.8 and 6.1.1.4'

loop_
_geom_angle_atom_site_label_1
_geom_angle_atom_site_label_2
_geom_angle_atom_site_label_3
_geom_angle
_geom_angle_site_symmetry_1
_geom_angle_site_symmetry_3
_geom_angle_publ_flag
C2 P1 C1 109.41(13) . . ?
C2 P1 C9 107.16(11) . . ?
C1 P1 C9 105.43(12) . . ?
C2 P1 S1 111.97(8) . . ?
C1 P1 S1 109.10(12) . . ?
C9 P1 S1 113.51(8) . . ?
C7 C2 C3 119.2(2) . . ?
C7 C2 P1 119.2(2) . . ?
C3 C2 P1 121.5(2) . . ?
C4 C3 C2 118.6(2) . . ?
C4 C3 C8 118.3(3) . . ?
C2 C3 C8 123.1(2) . . ?
C5 C4 C3 121.2(3) . . ?
C6 C5 C4 120.4(3) . . ?
C5 C6 C7 119.7(3) . . ?
C6 C7 C2 120.8(3) . . ?
C14 C9 C10 119.1(2) . . ?
C14 C9 P1 117.3(2) . . ?
C10 C9 P1 123.6(2) . . ?
C11 C10 C9 117.9(2) . . ?
C11 C10 C15 117.8(2) . . ?
C9 C10 C15 124.3(2) . . ?
C12 C11 C10 122.5(3) . . ?
C11 C12 C13 120.0(3) . . ?
C14 C13 C12 119.1(3) . . ?
C13 C14 C9 121.4(3) . . ?

loop_
_geom_bond_atom_site_label_1
_geom_bond_atom_site_label_2
_geom_bond_distance
_geom_bond_site_symmetry_2
_geom_bond_publ_flag
P1 C2 1.813(2) . ?
P1 C1 1.817(3) . ?
P1 C9 1.829(2) . ?
P1 S1 1.9552(10) . ?
C2 C7 1.399(3) . ?
C2 C3 1.404(3) . ?
C3 C4 1.387(3) . ?
C3 C8 1.509(3) . ?
C4 C5 1.379(4) . ?
C5 C6 1.369(5) . ?
C6 C7 1.379(4) . ?
C9 C14 1.392(3) . ?
C9 C10 1.404(4) . ?
C10 C11 1.385(4) . ?
C10 C15 1.521(4) . ?
C11 C12 1.360(4) . ?
C12 C13 1.379(5) . ?
C13 C14 1.378(4) . ?

loop_
_cod_related_entry_id
_cod_related_entry_database
_cod_related_entry_code
1 ChemSpider 21143207
